data_7238593
loop_
_publ_author_name
'Liu, Shizheng'
'Wang, Suna'
'Cao, Fan'
'Fu, Haiying'
'Li, Dacheng'
'Dou, Jianmin'

_publ_section_title
;
 Crystallization condition-controlled assembly of oxygen-bridged
 tetranuclear and hexanuclear Ni(ii) clusters: syntheses, structures and
 properties
;
_journal_issue 4
_journal_name_full 'RSC Adv.'
_journal_page_first 1310
_journal_paper_doi 10.1039/C2RA01219G
_journal_volume 2
_journal_year 2012
_chemical_formula_sum 'C73 H93 N11 Ni6 O17'
_chemical_formula_weight 1748.84
_space_group_IT_number 60
_space_group_name_Hall '-P 2n 2ab'
_space_group_name_H-M_alt 'P b c n'
_symmetry_cell_setting orthorhombic
_symmetry_space_group_name_H-M 'P b c n'
_atom_sites_solution_hydrogens geom
_atom_sites_solution_primary direct
_atom_sites_solution_secondary difmap
_audit_creation_method SHELXL-97
_cell_angle_alpha 90.00
_cell_angle_beta 90.00
_cell_angle_gamma 90.00
_cell_formula_units_Z 4
_cell_length_a 27.556(3)
_cell_length_b 16.8879(16)
_cell_length_c 17.3304(19)
_cell_measurement_reflns_used 4338
_cell_measurement_temperature 298(2)
_cell_measurement_theta_max 26.1435
_cell_measurement_theta_min 2.2385
_cell_volume 8064.9(15)
_computing_cell_refinement 'Bruker SMART'
_computing_data_collection 'Bruker SMART'
_computing_data_reduction 'Bruker SHELXTL'
_computing_molecular_graphics 'Bruker SHELXTL'
_computing_publication_material 'Bruker SHELXTL'
_computing_structure_refinement 'SHELXL-97 (Sheldrick, 1997)'
_computing_structure_solution 'SHELXS-97 (Sheldrick, 1990)'
_diffrn_ambient_temperature 298(2)
_diffrn_measured_fraction_theta_full 1.000
_diffrn_measured_fraction_theta_max 1.000
_diffrn_measurement_device_type 'CCD area detector'
_diffrn_measurement_method 'phi and omega scans'
_diffrn_radiation_monochromator graphite
_diffrn_radiation_source 'fine-focus sealed tube'
_diffrn_radiation_type MoK\a
_diffrn_radiation_wavelength 0.71073
_diffrn_reflns_av_R_equivalents 0.1438
_diffrn_reflns_av_sigmaI/netI 0.1178
_diffrn_reflns_limit_h_max 24
_diffrn_reflns_limit_h_min -32
_diffrn_reflns_limit_k_max 16
_diffrn_reflns_limit_k_min -20
_diffrn_reflns_limit_l_max 20
_diffrn_reflns_limit_l_min -19
_diffrn_reflns_number 32407
_diffrn_reflns_theta_full 25.02
_diffrn_reflns_theta_max 25.02
_diffrn_reflns_theta_min 1.41
_exptl_absorpt_coefficient_mu 1.443
_exptl_absorpt_correction_T_max 0.8020
_exptl_absorpt_correction_T_min 0.5825
_exptl_absorpt_correction_type multi-scan
_exptl_absorpt_process_details sadabs
_exptl_crystal_colour red
_exptl_crystal_density_diffrn 1.440
_exptl_crystal_density_method 'not measured'
_exptl_crystal_description block
_exptl_crystal_F_000 3648
_exptl_crystal_size_max 0.42
_exptl_crystal_size_mid 0.40
_exptl_crystal_size_min 0.16
_refine_diff_density_max 1.157
_refine_diff_density_min -0.642
_refine_diff_density_rms 0.154
_refine_ls_extinction_method none
_refine_ls_goodness_of_fit_ref 1.000
_refine_ls_hydrogen_treatment constr
_refine_ls_matrix_type full
_refine_ls_number_parameters 505
_refine_ls_number_reflns 7131
_refine_ls_number_restraints 1276
_refine_ls_restrained_S_all 0.949
_refine_ls_R_factor_all 0.1612
_refine_ls_R_factor_gt 0.0829
_refine_ls_shift/su_max 0.006
_refine_ls_shift/su_mean 0.000
_refine_ls_structure_factor_coef Fsqd
_refine_ls_weighting_details 'calc w=1/[\s^2^(Fo^2^)+(0.1366P)^2^+0.0000P] where P=(Fo^2^+2Fc^2^)/3'
_refine_ls_weighting_scheme calc
_refine_ls_wR_factor_gt 0.2091
_refine_ls_wR_factor_ref 0.2639
_reflns_number_gt 3284
_reflns_number_total 7131
_reflns_threshold_expression >2sigma(I)
_cod_data_source_file c2ra01219g.txt
_cod_data_source_block 100310b
_cod_depositor_comments
;
The following automatic conversions were performed:

data item '_symmetry_cell_setting' value 'Orthorhombic' was changed
to 'orthorhombic' in accordance with the
/home/saulius/struct/COD-crude-data/automatic-downloads/DataCite-retrospective/RSC/depositions/lib/dictionaries/cif_core.dic
dictionary named 'cif_core.dic' version 2.4.2 last updated on
2011-04-26.

Automatic conversion script
Id: cif_fix_values 6909 2019-04-08 15:41:33Z antanas 
;
_cod_original_cell_volume 8065.0(14)
_cod_original_sg_symbol_H-M 'Pbcn '
_cod_database_code 7238593

loop_
_symmetry_equiv_pos_as_xyz
'x, y, z'
'-x+1/2, -y+1/2, z+1/2'
'-x, y, -z+1/2'
'x+1/2, -y+1/2, -z'
'-x, -y, -z'
'x-1/2, y-1/2, -z-1/2'
'x, -y, z-1/2'
'-x-1/2, y-1/2, z'

loop_
_atom_site_label
_atom_site_type_symbol
_atom_site_fract_x
_atom_site_fract_y
_atom_site_fract_z
_atom_site_U_iso_or_equiv
_atom_site_adp_type
_atom_site_occupancy
_atom_site_symmetry_multiplicity
_atom_site_calc_flag
_atom_site_refinement_flags
C33 C 0.2837(10) 0.5123(12) 0.8325(11) 0.289(10) Uani 1 1 d DU
H33 H 0.2940 0.5132 0.8836 0.346 Uiso 1 1 calc R
O8 O 0.2604(7) 0.5694(10) 0.8081(11) 0.283(9) Uani 1 1 d DU
Ni1 Ni 0.44652(4) 0.18866(5) 0.20495(6) 0.0480(3) Uani 1 1 d .
Ni2 Ni 0.51792(4) 0.31211(6) 0.15945(7) 0.0501(4) Uani 1 1 d .
Ni3 Ni 0.33324(4) 0.24910(6) 0.18005(7) 0.0566(4) Uani 1 1 d .
N1 N 0.4419(3) 0.0690(4) 0.1982(4) 0.0573(17) Uani 1 1 d U
N2 N 0.3188(3) 0.1697(3) 0.1093(5) 0.0564(17) Uani 1 1 d U
N3 N 0.3495(3) 0.3257(3) 0.2588(4) 0.0591(18) Uani 1 1 d U
H3A H 0.3216 0.3451 0.2781 0.071 Uiso 1 1 calc R
H3B H 0.3647 0.3001 0.2973 0.071 Uiso 1 1 calc R
N4 N 0.5005(3) 0.4266(4) 0.1412(4) 0.0552(16) Uani 1 1 d U
O1 O 0.3733(2) 0.1785(3) 0.2323(3) 0.0541(14) Uani 1 1 d U
O2 O 0.52000(18) 0.1847(3) 0.1806(3) 0.0430(12) Uani 1 1 d U
O3 O 0.2974(2) 0.3251(3) 0.1318(4) 0.0700(16) Uani 1 1 d U
O4 O 0.45333(19) 0.3096(3) 0.2238(3) 0.0489(13) Uani 1 1 d U
O5 O 0.5822(2) 0.3291(3) 0.1125(4) 0.0666(15) Uani 1 1 d U
O6 O 0.4300(2) 0.1991(3) 0.0911(3) 0.0560(14) Uani 1 1 d U
O7 O 0.4859(2) 0.2883(3) 0.0539(3) 0.0578(14) Uani 1 1 d U
N5 N 0.2949(7) 0.4499(9) 0.7899(10) 0.260(9) Uani 1 1 d DU
N6 N 0.3734(9) 0.7758(16) 0.1979(15) 0.230(13) Uani 0.50 1 d PDU
C1 C 0.3969(3) 0.0408(5) 0.2366(6) 0.063(2) Uani 1 1 d U
H1A H 0.4015 0.0388 0.2921 0.075 Uiso 1 1 calc R
H1B H 0.3886 -0.0118 0.2186 0.075 Uiso 1 1 calc R
C2 C 0.3571(3) 0.0991(4) 0.2162(6) 0.058(2) Uani 1 1 d U
H2 H 0.3285 0.0878 0.2478 0.070 Uiso 1 1 calc R
C3 C 0.3430(3) 0.0943(5) 0.1320(5) 0.062(2) Uani 1 1 d U
H3C H 0.3717 0.0860 0.1006 0.074 Uiso 1 1 calc R
H3D H 0.3211 0.0501 0.1239 0.074 Uiso 1 1 calc R
C4 C 0.4645(4) -0.0677(5) 0.1700(6) 0.082(3) Uani 1 1 d U
H4A H 0.4489 -0.0812 0.2177 0.123 Uiso 1 1 calc R
H4B H 0.4950 -0.0948 0.1665 0.123 Uiso 1 1 calc R
H4C H 0.4442 -0.0832 0.1276 0.123 Uiso 1 1 calc R
C5 C 0.4731(3) 0.0220(5) 0.1669(5) 0.057(2) Uani 1 1 d U
C6 C 0.5150(3) 0.0516(5) 0.1258(5) 0.0551(19) Uani 1 1 d U
C7 C 0.5358(3) 0.1290(5) 0.1288(5) 0.0557(19) Uani 1 1 d U
C8 C 0.5754(4) 0.1479(5) 0.0837(6) 0.064(2) Uani 1 1 d U
H8 H 0.5886 0.1984 0.0875 0.077 Uiso 1 1 calc R
C9 C 0.5960(4) 0.0945(6) 0.0330(6) 0.079(3) Uani 1 1 d U
H9 H 0.6225 0.1084 0.0028 0.094 Uiso 1 1 calc R
C10 C 0.5753(4) 0.0178(6) 0.0286(6) 0.081(3) Uani 1 1 d U
H10 H 0.5884 -0.0194 -0.0050 0.097 Uiso 1 1 calc R
C11 C 0.5376(4) -0.0013(6) 0.0720(6) 0.071(2) Uani 1 1 d U
H11 H 0.5249 -0.0521 0.0673 0.085 Uiso 1 1 calc R
C12 C 0.2979(4) 0.1068(5) -0.0127(6) 0.080(3) Uani 1 1 d U
H12A H 0.3259 0.0744 -0.0032 0.120 Uiso 1 1 calc R
H12B H 0.2989 0.1260 -0.0648 0.120 Uiso 1 1 calc R
H12C H 0.2691 0.0759 -0.0052 0.120 Uiso 1 1 calc R
C13 C 0.2978(3) 0.1764(4) 0.0427(6) 0.060(2) Uani 1 1 d U
C14 C 0.2735(4) 0.2480(5) 0.0179(6) 0.067(2) Uani 1 1 d U
C15 C 0.2752(3) 0.3182(5) 0.0645(6) 0.066(2) Uani 1 1 d U
C16 C 0.2496(4) 0.3867(5) 0.0365(7) 0.076(2) Uani 1 1 d U
H16 H 0.2493 0.4327 0.0660 0.091 Uiso 1 1 calc R
C17 C 0.2259(4) 0.3854(6) -0.0327(7) 0.083(3) Uani 1 1 d U
H17 H 0.2107 0.4313 -0.0499 0.100 Uiso 1 1 calc R
C18 C 0.2237(4) 0.3182(6) -0.0778(7) 0.086(3) Uani 1 1 d U
H18 H 0.2065 0.3174 -0.1240 0.103 Uiso 1 1 calc R
C19 C 0.2484(4) 0.2518(5) -0.0515(7) 0.077(2) Uani 1 1 d U
H19 H 0.2480 0.2067 -0.0824 0.092 Uiso 1 1 calc R
C20 C 0.3801(3) 0.3934(4) 0.2354(5) 0.055(2) Uani 1 1 d U
H20A H 0.3906 0.4214 0.2814 0.066 Uiso 1 1 calc R
H20B H 0.3607 0.4296 0.2049 0.066 Uiso 1 1 calc R
C21 C 0.4242(3) 0.3698(4) 0.1894(5) 0.0559(19) Uani 1 1 d U
H21 H 0.4135 0.3513 0.1386 0.067 Uiso 1 1 calc R
C22 C 0.4533(3) 0.4447(4) 0.1788(5) 0.0546(19) Uani 1 1 d U
H22A H 0.4352 0.4817 0.1472 0.065 Uiso 1 1 calc R
H22B H 0.4591 0.4692 0.2286 0.065 Uiso 1 1 calc R
C23 C 0.5083(4) 0.5680(5) 0.1080(6) 0.087(3) Uani 1 1 d U
H23A H 0.4807 0.5719 0.1416 0.131 Uiso 1 1 calc R
H23B H 0.4992 0.5840 0.0569 0.131 Uiso 1 1 calc R
H23C H 0.5337 0.6018 0.1267 0.131 Uiso 1 1 calc R
C24 C 0.5264(4) 0.4817(5) 0.1063(6) 0.062(2) Uani 1 1 d U
C25 C 0.5700(4) 0.4641(5) 0.0649(6) 0.067(2) Uani 1 1 d U
C26 C 0.5965(4) 0.3890(5) 0.0696(6) 0.067(2) Uani 1 1 d U
C27 C 0.6389(4) 0.3791(6) 0.0271(6) 0.081(3) Uani 1 1 d U
H27 H 0.6555 0.3313 0.0301 0.097 Uiso 1 1 calc R
C28 C 0.6567(4) 0.4377(7) -0.0190(6) 0.089(3) Uani 1 1 d U
H28 H 0.6844 0.4283 -0.0481 0.107 Uiso 1 1 calc R
C29 C 0.6344(4) 0.5106(7) -0.0232(7) 0.091(3) Uani 1 1 d U
H29 H 0.6477 0.5510 -0.0528 0.109 Uiso 1 1 calc R
C30 C 0.5916(4) 0.5226(6) 0.0173(6) 0.076(2) Uani 1 1 d U
H30 H 0.5764 0.5715 0.0130 0.091 Uiso 1 1 calc R
C31 C 0.4523(3) 0.2400(5) 0.0410(5) 0.055(2) Uani 1 1 d U
C32 C 0.4329(4) 0.2315(5) -0.0401(6) 0.084(3) Uani 1 1 d U
H32A H 0.4087 0.2712 -0.0492 0.126 Uiso 1 1 calc R
H32B H 0.4189 0.1799 -0.0464 0.126 Uiso 1 1 calc R
H32C H 0.4590 0.2381 -0.0763 0.126 Uiso 1 1 calc R
C34 C 0.2787(7) 0.4350(12) 0.7106(10) 0.255(10) Uani 1 1 d DU
H34A H 0.2464 0.4551 0.7040 0.383 Uiso 1 1 calc R
H34B H 0.2789 0.3790 0.7008 0.383 Uiso 1 1 calc R
H34C H 0.3002 0.4610 0.6752 0.383 Uiso 1 1 calc R
C35 C 0.3308(8) 0.3902(13) 0.8160(13) 0.289(11) Uani 1 1 d DU
H35A H 0.3630 0.4093 0.8061 0.434 Uiso 1 1 calc R
H35B H 0.3257 0.3415 0.7885 0.434 Uiso 1 1 calc R
H35C H 0.3269 0.3810 0.8703 0.434 Uiso 1 1 calc R
O9 O 0.4403(10) 0.7414(16) 0.2415(19) 0.269(13) Uani 0.50 1 d PDU
C36 C 0.4159(11) 0.742(2) 0.1808(16) 0.252(14) Uani 0.50 1 d PDU
H36 H 0.4256 0.7233 0.1329 0.302 Uiso 0.50 1 calc PR
C37 C 0.3668(13) 0.8128(17) 0.2738(16) 0.239(14) Uani 0.50 1 d PDU
H37A H 0.3650 0.7725 0.3127 0.358 Uiso 0.50 1 calc PR
H37B H 0.3373 0.8431 0.2739 0.358 Uiso 0.50 1 calc PR
H37C H 0.3938 0.8471 0.2844 0.358 Uiso 0.50 1 calc PR
C38 C 0.3371(12) 0.790(2) 0.139(2) 0.255(15) Uani 0.50 1 d PDU
H38A H 0.3503 0.7771 0.0895 0.382 Uiso 0.50 1 calc PR
H38B H 0.3275 0.8443 0.1403 0.382 Uiso 0.50 1 calc PR
H38C H 0.3093 0.7568 0.1492 0.382 Uiso 0.50 1 calc PR

loop_
_atom_site_aniso_label
_atom_site_aniso_U_11
_atom_site_aniso_U_22
_atom_site_aniso_U_33
_atom_site_aniso_U_23
_atom_site_aniso_U_13
_atom_site_aniso_U_12
C33 0.30(2) 0.27(2) 0.295(18) -0.068(17) 0.164(16) -0.117(18)
O8 0.260(18) 0.272(19) 0.317(17) -0.088(15) 0.146(13) -0.100(15)
Ni1 0.0591(7) 0.0287(5) 0.0563(7) -0.0014(5) 0.0004(5) 0.0004(5)
Ni2 0.0599(7) 0.0342(6) 0.0564(8) 0.0041(5) 0.0028(6) 0.0007(5)
Ni3 0.0586(7) 0.0355(6) 0.0757(9) -0.0092(5) -0.0013(6) 0.0005(5)
N1 0.067(4) 0.038(3) 0.067(4) -0.005(3) -0.001(3) 0.002(3)
N2 0.062(4) 0.029(3) 0.078(4) -0.001(3) -0.001(3) -0.003(3)
N3 0.064(4) 0.038(4) 0.075(4) -0.006(3) 0.000(4) -0.003(3)
N4 0.061(4) 0.038(3) 0.067(4) 0.000(3) -0.001(3) -0.002(3)
O1 0.059(3) 0.031(3) 0.072(3) -0.006(2) 0.001(3) -0.006(2)
O2 0.052(3) 0.029(2) 0.048(3) -0.003(2) 0.009(2) 0.004(2)
O3 0.079(4) 0.037(3) 0.094(4) -0.008(3) -0.018(3) 0.009(3)
O4 0.058(3) 0.026(2) 0.063(3) 0.004(2) 0.008(3) 0.006(2)
O5 0.071(4) 0.052(3) 0.076(4) 0.005(3) 0.010(3) 0.002(3)
O6 0.067(3) 0.038(3) 0.063(3) 0.000(2) 0.002(3) -0.001(2)
O7 0.069(3) 0.045(3) 0.060(3) 0.005(2) -0.006(3) -0.001(3)
N5 0.284(19) 0.217(18) 0.280(17) -0.071(15) 0.164(16) -0.110(15)
N6 0.32(3) 0.16(2) 0.21(2) 0.099(17) -0.12(2) -0.16(2)
C1 0.068(5) 0.036(4) 0.084(5) -0.005(4) -0.010(4) -0.005(4)
C2 0.064(5) 0.035(4) 0.076(5) -0.005(4) -0.003(4) -0.008(3)
C3 0.068(5) 0.033(4) 0.084(5) -0.001(4) -0.004(4) 0.003(3)
C4 0.110(8) 0.035(5) 0.101(8) -0.013(5) -0.013(6) 0.009(5)
C5 0.073(5) 0.033(4) 0.066(4) -0.010(3) -0.014(4) 0.005(4)
C6 0.062(4) 0.043(4) 0.061(4) -0.005(3) -0.002(4) 0.017(3)
C7 0.067(4) 0.038(4) 0.062(4) -0.009(3) -0.001(4) 0.011(3)
C8 0.065(5) 0.055(4) 0.073(5) -0.002(4) 0.008(4) 0.004(4)
C9 0.075(5) 0.085(5) 0.077(6) -0.013(5) 0.007(5) 0.017(5)
C10 0.085(6) 0.077(5) 0.079(6) -0.031(5) 0.002(5) 0.016(5)
C11 0.071(5) 0.059(4) 0.081(5) -0.019(4) -0.002(4) 0.012(4)
C12 0.091(7) 0.061(6) 0.089(7) -0.012(5) -0.025(6) 0.002(5)
C13 0.061(4) 0.035(4) 0.084(5) -0.003(4) -0.009(4) -0.005(3)
C14 0.074(5) 0.035(4) 0.091(5) 0.004(4) -0.006(4) -0.003(4)
C15 0.067(5) 0.036(4) 0.096(5) 0.006(4) -0.012(5) 0.004(4)
C16 0.080(5) 0.040(4) 0.107(6) 0.000(4) -0.009(5) 0.008(4)
C17 0.084(6) 0.049(5) 0.116(6) 0.010(5) -0.023(5) 0.008(4)
C18 0.094(6) 0.061(5) 0.103(6) 0.009(5) -0.030(5) 0.001(5)
C19 0.087(5) 0.050(4) 0.092(6) 0.000(4) -0.020(5) -0.007(4)
C20 0.059(5) 0.034(4) 0.073(5) -0.003(4) -0.002(4) -0.001(3)
C21 0.064(4) 0.030(3) 0.074(4) 0.003(3) -0.003(4) 0.004(3)
C22 0.064(5) 0.035(4) 0.064(5) 0.005(3) -0.008(4) 0.007(3)
C23 0.112(8) 0.034(5) 0.116(8) 0.014(5) -0.001(7) -0.010(5)
C24 0.072(5) 0.043(4) 0.072(5) 0.012(4) -0.004(4) -0.009(4)
C25 0.074(5) 0.056(4) 0.070(5) 0.022(4) -0.005(4) -0.013(4)
C26 0.069(5) 0.065(4) 0.066(5) 0.016(4) 0.007(4) -0.011(4)
C27 0.074(6) 0.082(5) 0.087(6) 0.028(5) 0.007(5) -0.006(5)
C28 0.078(6) 0.102(6) 0.086(6) 0.020(5) 0.015(5) -0.011(5)
C29 0.089(6) 0.096(6) 0.088(6) 0.032(5) -0.003(5) -0.019(5)
C30 0.079(5) 0.070(5) 0.077(5) 0.024(4) 0.002(5) -0.011(4)
C31 0.074(5) 0.034(4) 0.057(5) 0.003(4) 0.003(4) 0.013(4)
C32 0.125(9) 0.053(6) 0.074(7) 0.004(5) -0.019(6) -0.018(5)
C34 0.245(19) 0.281(19) 0.239(18) -0.143(17) 0.116(16) -0.124(15)
C35 0.28(2) 0.28(2) 0.32(2) -0.088(19) 0.151(16) -0.101(17)
O9 0.38(3) 0.23(2) 0.19(2) 0.093(18) -0.11(2) -0.14(2)
C36 0.35(3) 0.18(2) 0.23(2) 0.090(18) -0.10(2) -0.15(2)
C37 0.35(3) 0.16(2) 0.21(3) 0.109(19) -0.09(3) -0.13(2)
C38 0.35(3) 0.18(2) 0.23(3) 0.10(2) -0.08(2) -0.14(2)

loop_
_atom_type_symbol
_atom_type_description
_atom_type_scat_dispersion_real
_atom_type_scat_dispersion_imag
_atom_type_scat_source
C C 0.0033 0.0016 'International Tables Vol C Tables 4.2.6.8 and 6.1.1.4'
H H 0.0000 0.0000 'International Tables Vol C Tables 4.2.6.8 and 6.1.1.4'
O O 0.0106 0.0060 'International Tables Vol C Tables 4.2.6.8 and 6.1.1.4'
N N 0.0061 0.0033 'International Tables Vol C Tables 4.2.6.8 and 6.1.1.4'
Ni Ni 0.3393 1.1124 'International Tables Vol C Tables 4.2.6.8 and 6.1.1.4'

loop_
_geom_angle_atom_site_label_1
_geom_angle_atom_site_label_2
_geom_angle_atom_site_label_3
_geom_angle
_geom_angle_site_symmetry_1
_geom_angle_site_symmetry_3
O8 C33 N5 123.5(16) . .
O8 C33 H33 118.2 . .
N5 C33 H33 118.2 . .
N1 Ni1 O6 90.9(2) . .
N1 Ni1 O2 91.0(2) . .
O6 Ni1 O2 91.4(2) . .
N1 Ni1 O4 174.0(3) . .
O6 Ni1 O4 95.0(2) . .
O2 Ni1 O4 88.58(19) . .
N1 Ni1 O1 82.5(2) . .
O6 Ni1 O1 90.6(2) . .
O2 Ni1 O1 173.26(19) . .
O4 Ni1 O1 97.65(19) . .
N1 Ni1 O2 92.8(2) . 3_655
O6 Ni1 O2 167.6(2) . 3_655
O2 Ni1 O2 76.8(2) . 3_655
O4 Ni1 O2 81.32(19) . 3_655
O1 Ni1 O2 101.5(2) . 3_655
O5 Ni2 N4 90.5(3) . .
O5 Ni2 O7 92.6(3) . .
N4 Ni2 O7 86.9(2) . .
O5 Ni2 O4 169.7(2) . .
N4 Ni2 O4 84.3(2) . .
O7 Ni2 O4 96.0(2) . .
O5 Ni2 O4 93.4(2) . 3_655
N4 Ni2 O4 104.6(2) . 3_655
O7 Ni2 O4 167.0(2) . 3_655
O4 Ni2 O4 79.3(2) . 3_655
O5 Ni2 O2 100.9(2) . .
N4 Ni2 O2 167.7(3) . .
O7 Ni2 O2 88.2(2) . .
O4 Ni2 O2 85.01(18) . .
O4 Ni2 O2 79.32(18) 3_655 .
O3 Ni3 N2 95.1(3) . .
O3 Ni3 O1 175.0(3) . .
N2 Ni3 O1 89.2(3) . .
O3 Ni3 N3 88.7(3) . .
N2 Ni3 N3 175.9(3) . .
O1 Ni3 N3 87.0(3) . .
C5 N1 C1 123.2(7) . .
C5 N1 Ni1 126.5(6) . .
C1 N1 Ni1 110.3(5) . .
C13 N2 C3 120.6(7) . .
C13 N2 Ni3 128.4(5) . .
C3 N2 Ni3 110.2(6) . .
C20 N3 Ni3 117.2(6) . .
C20 N3 H3A 108.0 . .
Ni3 N3 H3A 108.0 . .
C20 N3 H3B 108.0 . .
Ni3 N3 H3B 108.0 . .
H3A N3 H3B 107.2 . .
C24 N4 C22 122.0(7) . .
C24 N4 Ni2 128.2(6) . .
C22 N4 Ni2 109.7(5) . .
C2 O1 Ni3 108.5(5) . .
C2 O1 Ni1 109.5(5) . .
Ni3 O1 Ni1 114.3(3) . .
C7 O2 Ni1 117.9(5) . .
C7 O2 Ni2 125.0(5) . .
Ni1 O2 Ni2 88.67(18) . .
C7 O2 Ni1 118.7(5) . 3_655
Ni1 O2 Ni1 103.1(2) . 3_655
Ni2 O2 Ni1 97.65(19) . 3_655
C15 O3 Ni3 126.4(5) . .
C21 O4 Ni1 125.8(5) . .
C21 O4 Ni2 103.9(4) . .
Ni1 O4 Ni2 90.75(19) . .
C21 O4 Ni2 125.5(5) . 3_655
Ni1 O4 Ni2 101.5(2) . 3_655
Ni2 O4 Ni2 100.7(2) . 3_655
C26 O5 Ni2 127.9(6) . .
C31 O6 Ni1 127.1(6) . .
C31 O7 Ni2 126.8(6) . .
C33 N5 C34 126.1(12) . .
C33 N5 C35 121.8(13) . .
C34 N5 C35 111.8(11) . .
C36 N6 C38 121.5(14) . .
C36 N6 C37 119.2(13) . .
C38 N6 C37 118.3(13) . .
N1 C1 C2 106.9(7) . .
N1 C1 H1A 110.3 . .
C2 C1 H1A 110.3 . .
N1 C1 H1B 110.3 . .
C2 C1 H1B 110.3 . .
H1A C1 H1B 108.6 . .
O1 C2 C3 108.5(7) . .
O1 C2 C1 109.5(7) . .
C3 C2 C1 112.1(7) . .
O1 C2 H2 108.9 . .
C3 C2 H2 108.9 . .
C1 C2 H2 108.9 . .
N2 C3 C2 108.9(7) . .
N2 C3 H3C 109.9 . .
C2 C3 H3C 109.9 . .
N2 C3 H3D 109.9 . .
C2 C3 H3D 109.9 . .
H3C C3 H3D 108.3 . .
C5 C4 H4A 109.5 . .
C5 C4 H4B 109.5 . .
H4A C4 H4B 109.5 . .
C5 C4 H4C 109.5 . .
H4A C4 H4C 109.5 . .
H4B C4 H4C 109.5 . .
N1 C5 C6 121.8(7) . .
N1 C5 C4 119.3(9) . .
C6 C5 C4 118.8(8) . .
C7 C6 C11 114.8(9) . .
C7 C6 C5 128.3(8) . .
C11 C6 C5 116.8(8) . .
O2 C7 C8 117.6(8) . .
O2 C7 C6 121.5(8) . .
C8 C7 C6 120.6(8) . .
C7 C8 C9 122.3(9) . .
C7 C8 H8 118.9 . .
C9 C8 H8 118.9 . .
C8 C9 C10 117.9(10) . .
C8 C9 H9 121.1 . .
C10 C9 H9 121.1 . .
C11 C10 C9 120.5(9) . .
C11 C10 H10 119.8 . .
C9 C10 H10 119.7 . .
C10 C11 C6 124.0(9) . .
C10 C11 H11 118.0 . .
C6 C11 H11 118.0 . .
C13 C12 H12A 109.5 . .
C13 C12 H12B 109.5 . .
H12A C12 H12B 109.5 . .
C13 C12 H12C 109.5 . .
H12A C12 H12C 109.5 . .
H12B C12 H12C 109.5 . .
N2 C13 C14 122.9(8) . .
N2 C13 C12 119.7(8) . .
C14 C13 C12 117.4(9) . .
C19 C14 C15 117.8(8) . .
C19 C14 C13 121.8(9) . .
C15 C14 C13 120.5(9) . .
O3 C15 C14 125.8(8) . .
O3 C15 C16 116.9(8) . .
C14 C15 C16 117.3(10) . .
C17 C16 C15 121.1(9) . .
C17 C16 H16 119.4 . .
C15 C16 H16 119.4 . .
C16 C17 C18 122.1(9) . .
C16 C17 H17 118.9 . .
C18 C17 H17 118.9 . .
C17 C18 C19 117.2(11) . .
C17 C18 H18 121.4 . .
C19 C18 H18 121.4 . .
C14 C19 C18 124.5(10) . .
C14 C19 H19 117.8 . .
C18 C19 H19 117.8 . .
N3 C20 C21 113.7(6) . .
N3 C20 H20A 108.8 . .
C21 C20 H20A 108.8 . .
N3 C20 H20B 108.8 . .
C21 C20 H20B 108.8 . .
H20A C20 H20B 107.7 . .
O4 C21 C20 114.9(7) . .
O4 C21 C22 110.5(7) . .
C20 C21 C22 105.8(6) . .
O4 C21 H21 108.5 . .
C20 C21 H21 108.5 . .
C22 C21 H21 108.5 . .
N4 C22 C21 110.2(6) . .
N4 C22 H22A 109.6 . .
C21 C22 H22A 109.6 . .
N4 C22 H22B 109.6 . .
C21 C22 H22B 109.6 . .
H22A C22 H22B 108.1 . .
C24 C23 H23A 109.5 . .
C24 C23 H23B 109.5 . .
H23A C23 H23B 109.5 . .
C24 C23 H23C 109.5 . .
H23A C23 H23C 109.5 . .
H23B C23 H23C 109.5 . .
N4 C24 C25 122.5(8) . .
N4 C24 C23 118.8(9) . .
C25 C24 C23 118.6(8) . .
C30 C25 C24 120.0(9) . .
C30 C25 C26 115.2(9) . .
C24 C25 C26 124.7(8) . .
O5 C26 C27 117.3(9) . .
O5 C26 C25 123.3(9) . .
C27 C26 C25 119.5(9) . .
C28 C27 C26 121.8(11) . .
C28 C27 H27 119.1 . .
C26 C27 H27 119.1 . .
C27 C28 C29 121.2(11) . .
C27 C28 H28 119.4 . .
C29 C28 H28 119.4 . .
C28 C29 C30 118.9(10) . .
C28 C29 H29 120.6 . .
C30 C29 H29 120.6 . .
C29 C30 C25 123.3(10) . .
C29 C30 H30 118.3 . .
C25 C30 H30 118.3 . .
O7 C31 O6 126.1(9) . .
O7 C31 C32 119.2(8) . .
O6 C31 C32 114.6(9) . .
C31 C32 H32A 109.5 . .
C31 C32 H32B 109.5 . .
H32A C32 H32B 109.5 . .
C31 C32 H32C 109.5 . .
H32A C32 H32C 109.5 . .
H32B C32 H32C 109.5 . .
N5 C34 H34A 109.5 . .
N5 C34 H34B 109.5 . .
H34A C34 H34B 109.5 . .
N5 C34 H34C 109.5 . .
H34A C34 H34C 109.5 . .
H34B C34 H34C 109.5 . .
N5 C35 H35A 109.5 . .
N5 C35 H35B 109.5 . .
H35A C35 H35B 109.5 . .
N5 C35 H35C 109.5 . .
H35A C35 H35C 109.5 . .
H35B C35 H35C 109.5 . .
O9 C36 N6 107.0(15) . .
O9 C36 H36 126.5 . .
N6 C36 H36 126.5 . .
N6 C37 H37A 109.5 . .
N6 C37 H37B 109.5 . .
H37A C37 H37B 109.5 . .
N6 C37 H37C 109.5 . .
H37A C37 H37C 109.5 . .
H37B C37 H37C 109.5 . .
N6 C38 H38A 109.5 . .
N6 C38 H38B 109.5 . .
H38A C38 H38B 109.5 . .
N6 C38 H38C 109.5 . .
H38A C38 H38C 109.5 . .
H38B C38 H38C 109.5 . .

loop_
_geom_bond_atom_site_label_1
_geom_bond_atom_site_label_2
_geom_bond_distance
_geom_bond_site_symmetry_2
C33 O8 1.233(9) .
C33 N5 1.323(9) .
C33 H33 0.9300 .
Ni1 N1 2.028(6) .
Ni1 O6 2.033(6) .
Ni1 O2 2.069(5) .
Ni1 O4 2.076(5) .
Ni1 O1 2.079(6) .
Ni1 O2 2.189(5) 3_655
Ni2 O5 1.970(6) .
Ni2 N4 2.017(6) .
Ni2 O7 2.070(6) .
Ni2 O4 2.101(5) .
Ni2 O4 2.173(6) 3_655
Ni2 O2 2.183(5) .
Ni3 O3 1.822(6) .
Ni3 N2 1.861(7) .
Ni3 O1 1.861(6) .
Ni3 N3 1.933(7) .
N1 C5 1.290(10) .
N1 C1 1.484(11) .
N2 C13 1.296(11) .
N2 C3 1.490(10) .
N3 C20 1.477(10) .
N3 H3A 0.9000 .
N3 H3B 0.9000 .
N4 C24 1.319(10) .
N4 C22 1.486(11) .
O1 C2 1.441(9) .
O2 C7 1.372(9) .
O2 Ni1 2.189(5) 3_655
O3 C15 1.323(11) .
O4 C21 1.426(9) .
O4 Ni2 2.173(6) 3_655
O5 C26 1.315(10) .
O6 C31 1.268(10) .
O7 C31 1.256(10) .
N5 C34 1.466(9) .
N5 C35 1.483(9) .
N6 C36 1.333(9) .
N6 C38 1.445(9) .
N6 C37 1.468(9) .
C1 C2 1.518(12) .
C1 H1A 0.9700 .
C1 H1B 0.9700 .
C2 C3 1.512(12) .
C2 H2 0.9800 .
C3 H3C 0.9700 .
C3 H3D 0.9700 .
C4 C5 1.535(11) .
C4 H4A 0.9600 .
C4 H4B 0.9600 .
C4 H4C 0.9600 .
C5 C6 1.446(12) .
C6 C7 1.429(11) .
C6 C11 1.434(12) .
C7 C8 1.378(12) .
C8 C9 1.381(12) .
C8 H8 0.9300 .
C9 C10 1.416(13) .
C9 H9 0.9300 .
C10 C11 1.324(14) .
C10 H10 0.9300 .
C11 H11 0.9300 .
C12 C13 1.517(12) .
C12 H12A 0.9600 .
C12 H12B 0.9600 .
C12 H12C 0.9600 .
C13 C14 1.448(11) .
C14 C19 1.388(14) .
C14 C15 1.436(12) .
C15 C16 1.439(12) .
C16 C17 1.366(14) .
C16 H16 0.9300 .
C17 C18 1.380(14) .
C17 H17 0.9300 .
C18 C19 1.388(12) .
C18 H18 0.9300 .
C19 H19 0.9300 .
C20 C21 1.507(11) .
C20 H20A 0.9700 .
C20 H20B 0.9700 .
C21 C22 1.508(11) .
C21 H21 0.9800 .
C22 H22A 0.9700 .
C22 H22B 0.9700 .
C23 C24 1.542(12) .
C23 H23A 0.9600 .
C23 H23B 0.9600 .
C23 H23C 0.9600 .
C24 C25 1.430(13) .
C25 C30 1.419(12) .
C25 C26 1.465(13) .
C26 C27 1.392(13) .
C27 C28 1.362(13) .
C27 H27 0.9300 .
C28 C29 1.378(14) .
C28 H28 0.9300 .
C29 C30 1.385(14) .
C29 H29 0.9300 .
C30 H30 0.9300 .
C31 C32 1.509(13) .
C32 H32A 0.9600 .
C32 H32B 0.9600 .
C32 H32C 0.9600 .
C34 H34A 0.9600 .
C34 H34B 0.9600 .
C34 H34C 0.9600 .
C35 H35A 0.9600 .
C35 H35B 0.9600 .
C35 H35C 0.9600 .
O9 C36 1.248(10) .
C36 H36 0.9300 .
C37 H37A 0.9600 .
C37 H37B 0.9600 .
C37 H37C 0.9600 .
C38 H38A 0.9600 .
C38 H38B 0.9600 .
C38 H38C 0.9600 .

loop_
_geom_hbond_atom_site_label_D
_geom_hbond_atom_site_label_H
_geom_hbond_atom_site_label_A
_geom_hbond_distance_DH
_geom_hbond_distance_HA
_geom_hbond_distance_DA
_geom_hbond_angle_DHA
_geom_hbond_site_symmetry_A
N3 H3B O5 0.90 2.20 2.921(10) 137.0 3_655
N3 H3A O8 0.90 2.28 3.15(2) 161.2 7_565

loop_
_geom_torsion_atom_site_label_1
_geom_torsion_atom_site_label_2
_geom_torsion_atom_site_label_3
_geom_torsion_atom_site_label_4
_geom_torsion
_geom_torsion_site_symmetry_1
_geom_torsion_site_symmetry_4
O6 Ni1 N1 C5 74.5(8) . .
O2 Ni1 N1 C5 -16.9(8) . .
O1 Ni1 N1 C5 165.0(8) . .
O2 Ni1 N1 C5 -93.7(8) 3_655 .
O6 Ni1 N1 C1 -106.8(6) . .
O2 Ni1 N1 C1 161.8(6) . .
O1 Ni1 N1 C1 -16.3(6) . .
O2 Ni1 N1 C1 85.0(6) 3_655 .
O3 Ni3 N2 C13 11.0(9) . .
O1 Ni3 N2 C13 -166.5(8) . .
O3 Ni3 N2 C3 -179.5(6) . .
O1 Ni3 N2 C3 3.0(6) . .
O3 Ni3 N3 C20 -66.8(6) . .
O1 Ni3 N3 C20 110.6(6) . .
O5 Ni2 N4 C24 2.9(8) . .
O7 Ni2 N4 C24 -89.7(8) . .
O4 Ni2 N4 C24 173.9(8) . .
O4 Ni2 N4 C24 96.6(8) 3_655 .
O2 Ni2 N4 C24 -156.2(10) . .
O5 Ni2 N4 C22 -172.9(6) . .
O7 Ni2 N4 C22 94.5(5) . .
O4 Ni2 N4 C22 -1.8(5) . .
O4 Ni2 N4 C22 -79.2(6) 3_655 .
O2 Ni2 N4 C22 28.0(15) . .
N2 Ni3 O1 C2 -24.8(6) . .
N3 Ni3 O1 C2 153.6(6) . .
N2 Ni3 O1 Ni1 97.7(3) . .
N3 Ni3 O1 Ni1 -83.9(3) . .
N1 Ni1 O1 C2 -12.0(5) . .
O6 Ni1 O1 C2 78.9(5) . .
O4 Ni1 O1 C2 174.1(5) . .
O2 Ni1 O1 C2 -103.3(5) 3_655 .
N1 Ni1 O1 Ni3 -133.9(3) . .
O6 Ni1 O1 Ni3 -43.1(3) . .
O4 Ni1 O1 Ni3 52.1(3) . .
O2 Ni1 O1 Ni3 134.8(3) 3_655 .
N1 Ni1 O2 C7 36.7(6) . .
O6 Ni1 O2 C7 -54.3(5) . .
O4 Ni1 O2 C7 -149.3(5) . .
O2 Ni1 O2 C7 129.3(5) 3_655 .
N1 Ni1 O2 Ni2 166.3(2) . .
O6 Ni1 O2 Ni2 75.29(19) . .
O4 Ni1 O2 Ni2 -19.7(2) . .
O2 Ni1 O2 Ni2 -101.13(16) 3_655 .
N1 Ni1 O2 Ni1 -96.2(3) . 3_655
O6 Ni1 O2 Ni1 172.8(2) . 3_655
O4 Ni1 O2 Ni1 77.8(2) . 3_655
O2 Ni1 O2 Ni1 -3.6(2) 3_655 3_655
O5 Ni2 O2 C7 -45.3(6) . .
N4 Ni2 O2 C7 113.4(12) . .
O7 Ni2 O2 C7 47.1(6) . .
O4 Ni2 O2 C7 143.2(6) . .
O4 Ni2 O2 C7 -136.8(6) 3_655 .
O5 Ni2 O2 Ni1 -169.0(2) . .
N4 Ni2 O2 Ni1 -10.3(12) . .
O7 Ni2 O2 Ni1 -76.6(2) . .
O4 Ni2 O2 Ni1 19.5(2) . .
O4 Ni2 O2 Ni1 99.6(2) 3_655 .
O5 Ni2 O2 Ni1 88.0(2) . 3_655
N4 Ni2 O2 Ni1 -113.3(11) . 3_655
O7 Ni2 O2 Ni1 -179.7(2) . 3_655
O4 Ni2 O2 Ni1 -83.5(2) . 3_655
O4 Ni2 O2 Ni1 -3.49(19) 3_655 3_655
N2 Ni3 O3 C15 -6.2(8) . .
N3 Ni3 O3 C15 175.2(8) . .
O6 Ni1 O4 C21 37.0(6) . .
O2 Ni1 O4 C21 128.3(6) . .
O1 Ni1 O4 C21 -54.3(6) . .
O2 Ni1 O4 C21 -154.9(6) 3_655 .
O6 Ni1 O4 Ni2 -70.8(2) . .
O2 Ni1 O4 Ni2 20.5(2) . .
O1 Ni1 O4 Ni2 -162.1(2) . .
O2 Ni1 O4 Ni2 97.4(2) 3_655 .
O6 Ni1 O4 Ni2 -171.8(2) . 3_655
O2 Ni1 O4 Ni2 -80.5(2) . 3_655
O1 Ni1 O4 Ni2 96.9(2) . 3_655
O2 Ni1 O4 Ni2 -3.7(2) 3_655 3_655
O5 Ni2 O4 C21 87.6(14) . .
N4 Ni2 O4 C21 27.1(5) . .
O7 Ni2 O4 C21 -59.1(5) . .
O4 Ni2 O4 C21 133.2(4) 3_655 .
O2 Ni2 O4 C21 -146.8(5) . .
O5 Ni2 O4 Ni1 -145.1(12) . .
N4 Ni2 O4 Ni1 154.4(3) . .
O7 Ni2 O4 Ni1 68.2(2) . .
O4 Ni2 O4 Ni1 -99.53(18) 3_655 .
O2 Ni2 O4 Ni1 -19.5(2) . .
O5 Ni2 O4 Ni2 -43.3(13) . 3_655
N4 Ni2 O4 Ni2 -103.8(3) . 3_655
O7 Ni2 O4 Ni2 170.0(2) . 3_655
O4 Ni2 O4 Ni2 2.3(2) 3_655 3_655
O2 Ni2 O4 Ni2 82.4(2) . 3_655
N4 Ni2 O5 C26 -15.4(8) . .
O7 Ni2 O5 C26 71.5(8) . .
O4 Ni2 O5 C26 -75.4(16) . .
O4 Ni2 O5 C26 -120.1(8) 3_655 .
O2 Ni2 O5 C26 160.1(7) . .
N1 Ni1 O6 C31 -131.1(7) . .
O2 Ni1 O6 C31 -40.0(6) . .
O4 Ni1 O6 C31 48.7(6) . .
O1 Ni1 O6 C31 146.4(6) . .
O2 Ni1 O6 C31 -23.5(13) 3_655 .
O5 Ni2 O7 C31 145.2(7) . .
N4 Ni2 O7 C31 -124.4(7) . .
O4 Ni2 O7 C31 -40.4(7) . .
O4 Ni2 O7 C31 27.5(14) 3_655 .
O2 Ni2 O7 C31 44.3(7) . .
O8 C33 N5 C34 -5(5) . .
O8 C33 N5 C35 168(3) . .
C5 N1 C1 C2 -141.3(8) . .
Ni1 N1 C1 C2 39.9(8) . .
Ni3 O1 C2 C3 40.1(8) . .
Ni1 O1 C2 C3 -85.3(7) . .
Ni3 O1 C2 C1 162.7(6) . .
Ni1 O1 C2 C1 37.3(8) . .
N1 C1 C2 O1 -51.0(9) . .
N1 C1 C2 C3 69.5(9) . .
C13 N2 C3 C2 -171.1(8) . .
Ni3 N2 C3 C2 18.5(8) . .
O1 C2 C3 N2 -38.1(9) . .
C1 C2 C3 N2 -159.1(7) . .
C1 N1 C5 C6 176.2(8) . .
Ni1 N1 C5 C6 -5.2(13) . .
C1 N1 C5 C4 -1.0(13) . .
Ni1 N1 C5 C4 177.6(6) . .
N1 C5 C6 C7 17.4(15) . .
C4 C5 C6 C7 -165.5(9) . .
N1 C5 C6 C11 -159.1(8) . .
C4 C5 C6 C11 18.1(12) . .
Ni1 O2 C7 C8 148.1(7) . .
Ni2 O2 C7 C8 38.3(10) . .
Ni1 O2 C7 C8 -86.4(9) 3_655 .
Ni1 O2 C7 C6 -37.1(10) . .
Ni2 O2 C7 C6 -146.9(6) . .
Ni1 O2 C7 C6 88.4(8) 3_655 .
C11 C6 C7 O2 -176.2(8) . .
C5 C6 C7 O2 7.3(14) . .
C11 C6 C7 C8 -1.6(13) . .
C5 C6 C7 C8 -178.1(9) . .
O2 C7 C8 C9 176.1(8) . .
C6 C7 C8 C9 1.3(15) . .
C7 C8 C9 C10 -0.4(15) . .
C8 C9 C10 C11 0.0(16) . .
C9 C10 C11 C6 -0.4(17) . .
C7 C6 C11 C10 1.2(15) . .
C5 C6 C11 C10 178.1(10) . .
C3 N2 C13 C14 179.6(8) . .
Ni3 N2 C13 C14 -11.9(14) . .
C3 N2 C13 C12 0.0(13) . .
Ni3 N2 C13 C12 168.4(7) . .
N2 C13 C14 C19 -175.4(10) . .
C12 C13 C14 C19 4.2(14) . .
N2 C13 C14 C15 5.4(15) . .
C12 C13 C14 C15 -175.0(9) . .
Ni3 O3 C15 C14 2.7(14) . .
Ni3 O3 C15 C16 -178.8(7) . .
C19 C14 C15 O3 -179.9(10) . .
C13 C14 C15 O3 -0.7(15) . .
C19 C14 C15 C16 1.5(14) . .
C13 C14 C15 C16 -179.2(9) . .
O3 C15 C16 C17 179.5(9) . .
C14 C15 C16 C17 -1.8(15) . .
C15 C16 C17 C18 2.2(17) . .
C16 C17 C18 C19 -2.3(17) . .
C15 C14 C19 C18 -1.8(17) . .
C13 C14 C19 C18 179.0(10) . .
C17 C18 C19 C14 2.1(18) . .
Ni3 N3 C20 C21 -47.8(9) . .
Ni1 O4 C21 C20 91.9(8) . .
Ni2 O4 C21 C20 -166.9(6) . .
Ni2 O4 C21 C20 -52.7(9) 3_655 .
Ni1 O4 C21 C22 -148.6(5) . .
Ni2 O4 C21 C22 -47.4(7) . .
Ni2 O4 C21 C22 66.9(8) 3_655 .
N3 C20 C21 O4 -51.8(10) . .
N3 C20 C21 C22 -174.0(7) . .
C24 N4 C22 C21 160.7(8) . .
Ni2 N4 C22 C21 -23.2(8) . .
O4 C21 C22 N4 49.0(9) . .
C20 C21 C22 N4 173.9(7) . .
C22 N4 C24 C25 -175.2(8) . .
Ni2 N4 C24 C25 9.4(14) . .
C22 N4 C24 C23 2.9(13) . .
Ni2 N4 C24 C23 -172.4(6) . .
N4 C24 C25 C30 168.7(9) . .
C23 C24 C25 C30 -9.4(14) . .
N4 C24 C25 C26 -13.7(16) . .
C23 C24 C25 C26 168.2(9) . .
Ni2 O5 C26 C27 -164.2(7) . .
Ni2 O5 C26 C25 15.7(13) . .
C30 C25 C26 O5 178.4(9) . .
C24 C25 C26 O5 0.7(16) . .
C30 C25 C26 C27 -1.7(14) . .
C24 C25 C26 C27 -179.4(10) . .
O5 C26 C27 C28 -179.9(10) . .
C25 C26 C27 C28 0.2(16) . .
C26 C27 C28 C29 2.4(18) . .
C27 C28 C29 C30 -3.3(18) . .
C28 C29 C30 C25 1.7(18) . .
C24 C25 C30 C29 178.6(10) . .
C26 C25 C30 C29 0.8(15) . .
Ni2 O7 C31 O6 3.5(12) . .
Ni2 O7 C31 C32 179.1(6) . .
Ni1 O6 C31 O7 -7.9(12) . .
Ni1 O6 C31 C32 176.4(6) . .
C38 N6 C36 O9 177(3) . .
C37 N6 C36 O9 9(6) . .
